data_7102710
loop_
_publ_author_name
'C\'ampora, Juan'
'Palma, Pilar'
'del R\'io, Diego'
'L\'opez, Jorge A'
'Valerga, Pedro'

_publ_section_title
;
 Reactivity of an anionic Pd(II) metallacycle with CH2X2 (X=Cl, Br, I):
 formal insertion of methylene into a Pd-C(aryl) bond.
;
_journal_issue 13
_journal_name_full 'Chemical communications (Cambridge, England)'
_journal_page_first 1490
_journal_page_last 1491
_journal_paper_doi 10.1039/b403411b
_journal_year 2004
_chemical_formula_moiety 'C20 H24 B Br N6 Pd'
_chemical_formula_sum 'C20 H24 B Br N6 Pd'
_chemical_formula_weight 545.56
_space_group_IT_number 2
_symmetry_cell_setting triclinic
_symmetry_Int_Tables_number 2
_symmetry_space_group_name_Hall '-P 1'
_symmetry_space_group_name_H-M 'P -1'
_audit_creation_date 'Tue May 18 13:05:04 1999'
_audit_creation_method 'from TEXRAY.INF file'
_cell_angle_alpha 107.20(2)
_cell_angle_beta 115.02(2)
_cell_angle_gamma 75.17(2)
_cell_formula_units_Z 2
_cell_length_a 10.307(3)
_cell_length_b 11.881(3)
_cell_length_c 10.056(3)
_cell_measurement_reflns_used 25
_cell_measurement_temperature 290.2
_cell_measurement_theta_max 18.1
_cell_measurement_theta_min 12.5
_cell_volume 1053.8(6)
_computing_cell_refinement 'MSC/AFC Diffractometer Control'
_computing_data_collection 'MSC/AFC Diffractometer Control'
_computing_data_reduction teXsan
_computing_publication_material teXsan
_computing_structure_refinement teXsan
_diffrn_ambient_temperature 290.2
_diffrn_measurement_device AFC6S
_diffrn_measurement_method 'omega/2-theta scans'
_diffrn_orient_matrix_UB_11 -0.08671
_diffrn_orient_matrix_UB_12 -0.00429
_diffrn_orient_matrix_UB_13 0.01802
_diffrn_orient_matrix_UB_21 -0.05970
_diffrn_orient_matrix_UB_22 -0.00717
_diffrn_orient_matrix_UB_23 -0.10971
_diffrn_orient_matrix_UB_31 0.02545
_diffrn_orient_matrix_UB_32 -0.08874
_diffrn_orient_matrix_UB_33 -0.01617
_diffrn_radiation_monochromator graphite
_diffrn_radiation_probe x-ray
_diffrn_radiation_type MoKalpha
_diffrn_radiation_wavelength 0.7107
_diffrn_reflns_av_R_equivalents 20.34
_diffrn_reflns_limit_h_max 12
_diffrn_reflns_limit_h_min 0
_diffrn_reflns_limit_k_max 13
_diffrn_reflns_limit_k_min -13
_diffrn_reflns_limit_l_max 10
_diffrn_reflns_limit_l_min -10
_diffrn_reflns_number 3714
_diffrn_reflns_theta_max 25.05
_diffrn_reflns_theta_min 1.51
_diffrn_source 'X-ray tube'
_diffrn_standards_decay_% -0.30
_diffrn_standards_interval_count 100
_diffrn_standards_number 3
_exptl_absorpt_coefficient_mu 2.795
_exptl_absorpt_correction_T_max 1.000
_exptl_absorpt_correction_T_min 0.709
_exptl_absorpt_correction_type empirical
_exptl_absorpt_process_details psi-scan
_exptl_crystal_colour yellow
_exptl_crystal_density_diffrn 1.719
_exptl_crystal_description irregular
_exptl_crystal_F_000 544.00
_exptl_crystal_size_max 0.370
_exptl_crystal_size_mid 0.250
_exptl_crystal_size_min 0.140
_refine_diff_density_max 3.51
_refine_diff_density_min -2.28
_refine_ls_extinction_coef 0.00000
_refine_ls_extinction_method none
_refine_ls_goodness_of_fit_obs 2.597
_refine_ls_hydrogen_treatment noref
_refine_ls_matrix_type full
_refine_ls_number_parameters 262
_refine_ls_number_reflns 2895
_refine_ls_number_restraints 0
_refine_ls_R_factor_obs 0.0568
_refine_ls_shift/esd_max 0.0514
_refine_ls_structure_factor_coef F
_refine_ls_weighting_scheme sigma
_refine_ls_wR_factor_obs 0.0671
_reflns_number_observed 2895
_reflns_number_total 3714
_reflns_observed_criterion ' I>3\s(I) '
_cod_data_source_file b403411b.txt
_cod_data_source_block '[TpPd(CH2C(Me)2(C6H4)CH2)]'
_cod_original_sg_symbol_H-M P-1
_cod_database_code 7102710

loop_
_symmetry_equiv_pos_as_xyz
'   +x,   +y,   +z'
'   -x,   -y,   -z'

loop_
_atom_site_aniso_label
_atom_site_aniso_U_11
_atom_site_aniso_U_22
_atom_site_aniso_U_33
_atom_site_aniso_U_12
_atom_site_aniso_U_13
_atom_site_aniso_U_23
Pd(1) 0.0154(3) 0.0253(3) 0.0306(3) -0.0042(2) 0.0001(2) 0.0062(2)
Br(1) 0.0284(5) 0.0526(6) 0.0534(6) -0.0075(4) 0.0130(4) 0.0173(5)
N(1) 0.019(3) 0.034(4) 0.023(3) -0.003(3) 0.002(3) 0.007(3)
N(2) 0.019(3) 0.034(4) 0.049(4) -0.006(3) 0.004(3) 0.010(3)
N(3) 0.021(3) 0.026(3) 0.036(4) -0.004(3) -0.001(3) 0.008(3)
N(4) 0.019(3) 0.030(4) 0.035(4) -0.004(3) -0.002(3) 0.006(3)
N(5) 0.028(4) 0.033(4) 0.041(4) -0.007(3) 0.005(3) 0.006(3)
N(6) 0.027(4) 0.027(4) 0.031(4) -0.007(3) -0.006(3) 0.008(3)
C(1) 0.023(4) 0.029(4) 0.044(5) -0.008(3) 0.003(4) 0.007(4)
C(2) 0.022(4) 0.031(4) 0.042(5) -0.008(3) 0.005(4) 0.007(4)
C(3) 0.038(5) 0.039(5) 0.044(5) -0.015(4) -0.005(4) 0.008(4)
C(4) 0.024(4) 0.052(6) 0.057(6) -0.009(4) 0.004(4) 0.023(5)
C(5) 0.020(4) 0.032(5) 0.034(5) -0.005(3) 0.000(4) 0.010(4)
C(6) 0.040(5) 0.044(5) 0.043(5) -0.007(4) 0.004(4) 0.011(4)
C(7) 0.052(6) 0.068(7) 0.054(6) -0.007(5) 0.016(5) 0.030(6)
C(8) 0.054(6) 0.045(6) 0.064(7) -0.011(5) 0.018(5) 0.020(5)
C(9) 0.036(5) 0.031(5) 0.058(6) -0.005(4) 0.011(4) 0.013(4)
C(10) 0.016(4) 0.028(4) 0.041(5) 0.002(3) 0.001(3) 0.012(4)
C(11) 0.029(4) 0.019(4) 0.053(5) 0.002(3) 0.007(4) 0.009(4)
C(12) 0.028(4) 0.042(5) 0.039(5) -0.005(4) 0.005(4) 0.004(4)
C(13) 0.039(5) 0.045(5) 0.067(7) -0.013(4) 0.028(5) 0.004(5)
C(14) 0.019(4) 0.030(4) 0.061(6) -0.002(3) 0.009(4) 0.012(4)
C(15) 0.035(5) 0.031(4) 0.045(5) -0.009(4) 0.010(4) 0.006(4)
C(16) 0.041(5) 0.026(4) 0.042(5) -0.004(4) 0.007(4) 0.011(4)
C(17) 0.028(4) 0.036(5) 0.040(5) 0.009(4) 0.006(4) 0.017(4)
C(18) 0.046(5) 0.033(5) 0.050(6) -0.003(4) 0.019(5) 0.004(4)
C(19) 0.063(7) 0.037(5) 0.042(6) -0.013(5) 0.009(5) -0.008(4)
C(20) 0.053(6) 0.039(5) 0.047(6) -0.020(5) 0.000(5) 0.005(4)
B(1) 0.015(4) 0.041(6) 0.044(6) -0.009(4) -0.008(4) 0.011(5)

loop_
_atom_site_label
_atom_site_fract_x
_atom_site_fract_y
_atom_site_fract_z
_atom_site_U_iso_or_equiv
_atom_site_thermal_displace_type
Pd(1) 0.30070(6) 0.21810(5) 0.19608(7) 0.0265(2) Uani
Br(1) 0.11566(9) 0.19576(8) 0.2727(1) 0.0440(3) Uani
N(1) 0.4680(6) 0.2343(5) 0.1460(7) 0.027(2) Uani
N(2) 0.6051(7) 0.2279(6) 0.2570(8) 0.037(2) Uani
N(3) 0.4434(6) 0.0650(5) 0.2823(7) 0.032(2) Uani
N(4) 0.5827(6) 0.0789(5) 0.3749(7) 0.032(2) Uani
N(5) 0.4058(7) 0.3258(6) 0.4201(8) 0.037(2) Uani
N(6) 0.5511(7) 0.2971(5) 0.4894(7) 0.034(2) Uani
C(1) 0.2115(8) 0.1112(7) -0.0107(9) 0.035(2) Uani
C(2) 0.0772(8) 0.1575(7) -0.1385(9) 0.033(2) Uani
C(3) 0.0631(9) 0.0548(8) -0.272(1) 0.046(3) Uani
C(4) -0.0623(9) 0.1810(8) -0.110(1) 0.045(3) Uani
C(5) 0.1013(8) 0.2703(7) -0.1632(9) 0.032(2) Uani
C(6) 0.0777(10) 0.2823(8) -0.305(1) 0.046(3) Uani
C(7) 0.102(1) 0.3844(10) -0.327(1) 0.056(3) Uani
C(8) 0.153(1) 0.4742(8) -0.208(1) 0.053(3) Uani
C(9) 0.1767(9) 0.4641(7) -0.067(1) 0.043(3) Uani
C(10) 0.1496(8) 0.3654(7) -0.0408(9) 0.032(2) Uani
C(11) 0.1730(8) 0.3661(7) 0.1145(10) 0.037(2) Uani
C(12) 0.4791(9) 0.2555(8) 0.0287(10) 0.040(2) Uani
C(13) 0.6244(10) 0.2617(8) 0.061(1) 0.048(3) Uani
C(14) 0.6958(8) 0.2421(7) 0.203(1) 0.038(2) Uani
C(15) 0.4296(9) -0.0464(7) 0.2751(10) 0.038(2) Uani
C(16) 0.5599(9) -0.1037(7) 0.3605(10) 0.039(2) Uani
C(17) 0.6521(9) -0.0219(7) 0.4223(10) 0.038(2) Uani
C(18) 0.3625(10) 0.4129(8) 0.517(1) 0.045(3) Uani
C(19) 0.478(1) 0.4437(8) 0.649(1) 0.054(3) Uani
C(20) 0.595(1) 0.3684(8) 0.626(1) 0.051(3) Uani
B(1) 0.6342(9) 0.1974(9) 0.405(1) 0.039(3) Uani
H(1) 0.2867 0.0814 -0.0494 0.0410 Uiso
H(2) 0.1865 0.0466 0.0068 0.0410 Uiso
H(3) 0.0506 -0.0129 -0.2502 0.0549 Uiso
H(4) -0.0182 0.0759 -0.3566 0.0549 Uiso
H(5) 0.1484 0.0377 -0.2935 0.0549 Uiso
H(6) -0.0588 0.2463 -0.0271 0.0526 Uiso
H(7) -0.1429 0.2006 -0.1971 0.0526 Uiso
H(8) -0.0744 0.1124 -0.0898 0.0526 Uiso
H(9) 0.0436 0.2201 -0.3896 0.0546 Uiso
H(10) 0.0806 0.3928 -0.4251 0.0656 Uiso
H(11) 0.1721 0.5430 -0.2225 0.0630 Uiso
H(12) 0.2119 0.5275 0.0151 0.0505 Uiso
H(13) 0.0805 0.3736 0.1186 0.0440 Uiso
H(14) 0.2169 0.4343 0.1781 0.0440 Uiso
H(15) 0.4016 0.2652 -0.0628 0.0469 Uiso
H(16) 0.6643 0.2755 -0.0019 0.0562 Uiso
H(17) 0.7975 0.2392 0.2563 0.0450 Uiso
H(18) 0.3431 -0.0808 0.2191 0.0453 Uiso
H(19) 0.5801 -0.1827 0.3737 0.0456 Uiso
H(20) 0.7498 -0.0345 0.4879 0.0445 Uiso
H(21) 0.2642 0.4493 0.4984 0.0528 Uiso
H(22) 0.4775 0.5030 0.7355 0.0645 Uiso
H(23) 0.6937 0.3651 0.6967 0.0609 Uiso
H(24) 0.7353 0.1916 0.4652 0.0457 Uiso

loop_
_atom_type_symbol
_atom_type_oxidation_number
_atom_type_number_in_cell
_atom_type_scat_dispersion_real
_atom_type_scat_dispersion_imag
_atom_type_scat_source
C 0 40 0.002 0.002 'International Tables'
H 0 48 0.000 0.000 'International Tables'
B 0 2 0.000 0.001 'International Tables'
Br 0 2 -0.374 2.456 'International Tables'
N 0 12 0.004 0.003 'International Tables'
Pd 0 2 -1.177 1.007 'International Tables'

loop_
_geom_angle_atom_site_label_1
_geom_angle_atom_site_label_2
_geom_angle_atom_site_label_3
_geom_angle
_geom_angle_publ_flag
Br(1) Pd(1) N(1) 175.8(2) yes
Br(1) Pd(1) N(3) 91.8(2) yes
Br(1) Pd(1) N(5) 90.2(2) yes
Br(1) Pd(1) C(1) 90.9(2) yes
Br(1) Pd(1) C(11) 90.6(2) yes
N(1) Pd(1) N(3) 85.1(2) yes
N(1) Pd(1) N(5) 86.9(2) yes
N(1) Pd(1) C(1) 91.9(3) yes
N(1) Pd(1) C(11) 92.5(3) yes
N(3) Pd(1) N(5) 86.6(2) yes
N(3) Pd(1) C(1) 90.8(3) yes
N(3) Pd(1) C(11) 177.4(3) yes
N(5) Pd(1) C(1) 177.2(3) yes
N(5) Pd(1) C(11) 92.5(3) yes
C(1) Pd(1) C(11) 90.1(3) yes
Pd(1) N(1) N(2) 117.4(5) yes
Pd(1) N(1) C(12) 135.3(5) yes
N(2) N(1) C(12) 107.2(6) yes
N(1) N(2) C(14) 107.7(6) yes
N(1) N(2) B(1) 121.4(6) yes
C(14) N(2) B(1) 130.7(7) yes
Pd(1) N(3) N(4) 117.6(4) yes
Pd(1) N(3) C(15) 136.0(5) yes
N(4) N(3) C(15) 106.3(6) yes
N(3) N(4) C(17) 109.3(6) yes
N(3) N(4) B(1) 119.3(6) yes
C(17) N(4) B(1) 131.5(7) yes
Pd(1) N(5) N(6) 117.3(5) yes
Pd(1) N(5) C(18) 136.2(6) yes
N(6) N(5) C(18) 106.3(7) yes
N(5) N(6) C(20) 109.1(7) yes
N(5) N(6) B(1) 119.1(6) yes
C(20) N(6) B(1) 131.8(7) yes
Pd(1) C(1) C(2) 122.6(5) yes
Pd(1) C(1) H(1) 106.1731 no
Pd(1) C(1) H(2) 106.2332 no
C(2) C(1) H(1) 106.1591 no
C(2) C(1) H(2) 106.2781 no
H(1) C(1) H(2) 108.9574 no
C(1) C(2) C(3) 103.9(6) yes
C(1) C(2) C(4) 113.0(7) yes
C(1) C(2) C(5) 110.1(6) yes
C(3) C(2) C(4) 106.8(7) yes
C(3) C(2) C(5) 112.8(7) yes
C(4) C(2) C(5) 110.1(6) yes
C(2) C(3) H(3) 109.2880 no
C(2) C(3) H(4) 109.3274 no
C(2) C(3) H(5) 109.1452 no
H(3) C(3) H(4) 109.7230 no
H(3) C(3) H(5) 109.7664 no
H(4) C(3) H(5) 109.5746 no
C(2) C(4) H(6) 109.6942 no
C(2) C(4) H(7) 109.5721 no
C(2) C(4) H(8) 110.0116 no
H(6) C(4) H(7) 108.7103 no
H(6) C(4) H(8) 109.5532 no
H(7) C(4) H(8) 109.2774 no
C(2) C(5) C(6) 121.6(7) yes
C(2) C(5) C(10) 120.5(7) yes
C(6) C(5) C(10) 117.9(7) yes
C(5) C(6) C(7) 121.4(9) yes
C(5) C(6) H(9) 119.7194 no
C(7) C(6) H(9) 118.8411 no
C(6) C(7) C(8) 120.5(9) yes
C(6) C(7) H(10) 120.4172 no
C(8) C(7) H(10) 119.0462 no
C(7) C(8) C(9) 118.8(8) yes
C(7) C(8) H(11) 120.4587 no
C(9) C(8) H(11) 120.6946 no
C(8) C(9) C(10) 122.5(9) yes
C(8) C(9) H(12) 118.3960 no
C(10) C(9) H(12) 119.0703 no
C(5) C(10) C(9) 118.6(8) yes
C(5) C(10) C(11) 123.4(7) yes
C(9) C(10) C(11) 118.0(7) yes
Pd(1) C(11) C(10) 116.1(5) yes
Pd(1) C(11) H(13) 108.1991 no
Pd(1) C(11) H(14) 108.1646 no
C(10) C(11) H(13) 107.5397 no
C(10) C(11) H(14) 107.5898 no
H(13) C(11) H(14) 109.1247 no
N(1) C(12) C(13) 110.0(8) yes
N(1) C(12) H(15) 125.4372 no
C(13) C(12) H(15) 124.5696 no
C(12) C(13) C(14) 103.8(8) yes
C(12) C(13) H(16) 128.4942 no
C(14) C(13) H(16) 127.7320 no
N(2) C(14) C(13) 111.3(7) yes
N(2) C(14) H(17) 124.2710 no
C(13) C(14) H(17) 124.3833 no
N(3) C(15) C(16) 109.9(7) yes
N(3) C(15) H(18) 125.0926 no
C(16) C(15) H(18) 125.0006 no
C(15) C(16) C(17) 105.3(7) yes
C(15) C(16) H(19) 127.1765 no
C(17) C(16) H(19) 127.5061 no
N(4) C(17) C(16) 109.2(7) yes
N(4) C(17) H(20) 125.4544 no
C(16) C(17) H(20) 125.3393 no
N(5) C(18) C(19) 111.1(8) yes
N(5) C(18) H(21) 124.1034 no
C(19) C(18) H(21) 124.8271 no
C(18) C(19) C(20) 104.3(8) yes
C(18) C(19) H(22) 128.2233 no
C(20) C(19) H(22) 127.4408 no
N(6) C(20) C(19) 109.1(8) yes
N(6) C(20) H(23) 124.6633 no
C(19) C(20) H(23) 126.2117 no
N(2) B(1) N(4) 109.9(7) yes
N(2) B(1) N(6) 108.6(7) yes
N(2) B(1) H(24) 109.7676 no
N(4) B(1) N(6) 109.7(7) yes
N(4) B(1) H(24) 109.6545 no
N(6) B(1) H(24) 109.3299 no

loop_
_geom_bond_atom_site_label_1
_geom_bond_atom_site_label_2
_geom_bond_distance
_geom_bond_publ_flag
Pd(1) Br(1) 2.434(1) yes
Pd(1) N(1) 2.056(6) yes
Pd(1) N(3) 2.170(6) yes
Pd(1) N(5) 2.197(7) yes
Pd(1) C(1) 2.049(8) yes
Pd(1) C(11) 2.062(7) yes
N(1) N(2) 1.382(8) yes
N(1) C(12) 1.33(1) yes
N(2) C(14) 1.330(10) yes
N(2) B(1) 1.53(1) yes
N(3) N(4) 1.362(8) yes
N(3) C(15) 1.345(10) yes
N(4) C(17) 1.335(9) yes
N(4) B(1) 1.53(1) yes
N(5) N(6) 1.358(9) yes
N(5) C(18) 1.33(1) yes
N(6) C(20) 1.34(1) yes
N(6) B(1) 1.53(1) yes
C(1) C(2) 1.55(1) yes
C(1) H(1) 0.9536 no
C(1) H(2) 0.9523 no
C(2) C(3) 1.51(1) yes
C(2) C(4) 1.52(1) yes
C(2) C(5) 1.53(1) yes
C(3) H(3) 0.9474 no
C(3) H(4) 0.9497 no
C(3) H(5) 0.9491 no
C(4) H(6) 0.9529 no
C(4) H(7) 0.9561 no
C(4) H(8) 0.9462 no
C(5) C(6) 1.39(1) yes
C(5) C(10) 1.41(1) yes
C(6) C(7) 1.39(1) yes
C(6) H(9) 0.9506 no
C(7) C(8) 1.36(1) yes
C(7) H(10) 0.9507 no
C(8) C(9) 1.37(1) yes
C(8) H(11) 0.9508 no
C(9) C(10) 1.39(1) yes
C(9) H(12) 0.9485 no
C(10) C(11) 1.47(1) yes
C(11) H(13) 0.9516 no
C(11) H(14) 0.9523 no
C(12) C(13) 1.41(1) yes
C(12) H(15) 0.9446 no
C(13) C(14) 1.36(1) yes
C(13) H(16) 0.9525 no
C(14) H(17) 0.9517 no
C(15) C(16) 1.38(1) yes
C(15) H(18) 0.9506 no
C(16) C(17) 1.36(1) yes
C(16) H(19) 0.9437 no
C(17) H(20) 0.9436 no
C(18) C(19) 1.38(1) yes
C(18) H(21) 0.9543 no
C(19) C(20) 1.37(1) yes
C(19) H(22) 0.9462 no
C(20) H(23) 0.9585 no
B(1) H(24) 0.9540 no
